data_7061448
loop_
_publ_author_name
'Zhang, Guangyu'
'Xu, Jiaxi'

_publ_section_title
;
 A four-step cascade reaction involving O[1,3] sigmatropic shift and
 Smiles rearrangements as key steps
;
_journal_issue 19
_journal_name_full 'New Journal of Chemistry'
_journal_page_first 9322
_journal_page_last 9330
_journal_paper_doi 10.1039/D2NJ01393B
_journal_volume 46
_journal_year 2022
_chemical_formula_moiety 'C20 H14 N4 O8'
_chemical_formula_sum 'C20 H14 N4 O8'
_chemical_formula_weight 438.35
_chemical_melting_point 442.6(5)
_chemical_name_common
;
2-arylaminophenyl benzoate
;
_chemical_name_systematic
;
 5-Methyl-2-((2,4,6-trinitrophenyl)amino)phenyl benzoate 
;
_space_group_crystal_system monoclinic
_space_group_IT_number 14
_space_group_name_Hall '-P 2yn'
_space_group_name_H-M_alt 'P 1 21/n 1'
_atom_sites_solution_hydrogens geom
_atom_sites_solution_primary direct
_atom_sites_solution_secondary difmap
_audit_creation_date 2021-11-18
_audit_creation_method
;
  Olex2 1.1
  (compiled 2011.02.15 svn.r1672, GUI svn.r3494)
;
_audit_update_record
;
2022-02-04 deposited with the CCDC.	2022-04-18 downloaded from the CCDC.
;
_cell_angle_alpha 90.00
_cell_angle_beta 98.124(5)
_cell_angle_gamma 90.00
_cell_formula_units_Z 4
_cell_length_a 12.4462(7)
_cell_length_b 6.6861(4)
_cell_length_c 23.1127(9)
_cell_measurement_reflns_used 1449
_cell_measurement_temperature 113.10(14)
_cell_measurement_theta_max 25.9880
_cell_measurement_theta_min 4.4800
_cell_volume 1904.06(17)
_computing_cell_refinement
;
CrysAlisPro, Agilent Technologies,
Version 1.171.37.35 (release 13-08-2014 CrysAlis171 .NET)
(compiled Aug 13 2014,18:06:01)
;
_computing_data_collection
;
CrysAlisPro, Agilent Technologies,
Version 1.171.37.35 (release 13-08-2014 CrysAlis171 .NET)
(compiled Aug 13 2014,18:06:01)
;
_computing_data_reduction
;
CrysAlisPro, Agilent Technologies,
Version 1.171.37.35 (release 13-08-2014 CrysAlis171 .NET)
(compiled Aug 13 2014,18:06:01)
;
_computing_molecular_graphics
;
O. V. Dolomanov, L. J. Bourhis, R. J. Gildea, J. A. K. Howard and H. Puschmann,
OLEX2: a complete structure solution, refinement and analysis program.
J. Appl. Cryst. (2009). 42, 339-341.
;
_computing_publication_material
;
O. V. Dolomanov, L. J. Bourhis, R. J. Gildea, J. A. K. Howard and H. Puschmann,
OLEX2: a complete structure solution, refinement and analysis program.
J. Appl. Cryst. (2009). 42, 339-341.
;
_computing_structure_refinement 'SHELXL-97 (Sheldrick, 1997)'
_computing_structure_solution 'A short history of SHELX (Sheldrick, 2007)/Bruker'
_diffrn_ambient_environment N~2~
_diffrn_ambient_temperature 113.10(14)
_diffrn_detector 'CCD plate'
_diffrn_detector_area_resol_mean 16.0971
_diffrn_detector_type Eos
_diffrn_measured_fraction_theta_full 0.9968
_diffrn_measured_fraction_theta_max 0.8192
_diffrn_measurement_details
;
#__ type_ start__ end____ width___ exp.time_
  1 omega  -23.00   17.00   1.0000    7.0000
omega____ theta____ kappa____ phi______ frames
    -       16.0852  -57.0000   90.0000 40

#__ type_ start__ end____ width___ exp.time_
  2 omega   15.00   41.00   1.0000    7.0000
omega____ theta____ kappa____ phi______ frames
    -       16.0852  -99.0000   60.0000 26

#__ type_ start__ end____ width___ exp.time_
  3 omega  -53.00   72.00   1.0000    7.0000
omega____ theta____ kappa____ phi______ frames
    -       16.0852    0.0000  120.0000 125

#__ type_ start__ end____ width___ exp.time_
  4 omega   37.00   81.00   1.0000    7.0000
omega____ theta____ kappa____ phi______ frames
    -       16.0852  178.0000 -120.0000 44
;
_diffrn_measurement_device 'four-circle diffractometer'
_diffrn_measurement_device_type 'Xcalibur, Eos, Gemini'
_diffrn_measurement_method '\w scans'
_diffrn_orient_matrix_UB_11 -0.0477901000
_diffrn_orient_matrix_UB_12 0.0590428000
_diffrn_orient_matrix_UB_13 -0.0047345000
_diffrn_orient_matrix_UB_21 0.0199926000
_diffrn_orient_matrix_UB_22 0.0492888000
_diffrn_orient_matrix_UB_23 -0.0234716000
_diffrn_orient_matrix_UB_31 -0.0251372000
_diffrn_orient_matrix_UB_32 -0.0730784000
_diffrn_orient_matrix_UB_33 -0.0196758000
_diffrn_radiation_monochromator graphite
_diffrn_radiation_probe x-ray
_diffrn_radiation_type 'Mo K\a'
_diffrn_radiation_wavelength 0.71073
_diffrn_reflns_av_R_equivalents 0.0367
_diffrn_reflns_av_unetI/netI 0.0633
_diffrn_reflns_limit_h_max 15
_diffrn_reflns_limit_h_min -14
_diffrn_reflns_limit_k_max 5
_diffrn_reflns_limit_k_min -8
_diffrn_reflns_limit_l_max 27
_diffrn_reflns_limit_l_min -28
_diffrn_reflns_number 8526
_diffrn_reflns_theta_full 26.00
_diffrn_reflns_theta_max 26.00
_diffrn_reflns_theta_min 2.94
_diffrn_source 'Enhance (Mo) X-ray Source'
_exptl_absorpt_coefficient_mu 0.121
_exptl_absorpt_correction_T_max 1.00000
_exptl_absorpt_correction_T_min 0.97515
_exptl_absorpt_correction_type multi-scan
_exptl_absorpt_process_details
;
CrysAlisPro, Agilent Technologies,
Version 1.171.37.35 (release 13-08-2014 CrysAlis171 .NET)
(compiled Aug 13 2014,18:06:01)
Empirical absorption correction using spherical harmonics,
 implemented in SCALE3 ABSPACK scaling algorithm.
;
_exptl_crystal_colour orange
_exptl_crystal_density_diffrn 1.529
_exptl_crystal_density_method 'not measured'
_exptl_crystal_description block
_exptl_crystal_F_000 904
_exptl_crystal_size_max 0.35
_exptl_crystal_size_mid 0.15
_exptl_crystal_size_min 0.05
_refine_diff_density_max 0.226
_refine_diff_density_min -0.275
_refine_diff_density_rms 0.056
_refine_ls_extinction_method none
_refine_ls_goodness_of_fit_ref 1.042
_refine_ls_hydrogen_treatment mixed
_refine_ls_matrix_type full
_refine_ls_number_parameters 290
_refine_ls_number_reflns 3649
_refine_ls_number_restraints 0
_refine_ls_restrained_S_all 1.042
_refine_ls_R_factor_all 0.0801
_refine_ls_R_factor_gt 0.0511
_refine_ls_shift/su_max 0.001
_refine_ls_shift/su_mean 0.000
_refine_ls_structure_factor_coef Fsqd
_refine_ls_weighting_details 'calc w=1/[\s^2^(Fo^2^)+(0.0317P)^2^+0.4771P] where P=(Fo^2^+2Fc^2^)/3'
_refine_ls_weighting_scheme calc
_refine_ls_wR_factor_gt 0.0930
_refine_ls_wR_factor_ref 0.1097
_reflns_number_gt 2595
_reflns_number_total 3649
_reflns_threshold_expression >2sigma(I)
_cod_data_source_file d2nj01393b2.cif
_cod_data_source_block exp_7608
_cod_depositor_comments
;
The following automatic conversions were performed:

data item '_chemical_melting_point' value '169-170 deg' was changed
to '442.6(5)' -- it was converted from degrees Celsius (C) to kelvins
(K), the average value was taken and precision was estimated.

Automatic conversion script
Id: cif_fix_values 7556 2019-12-06 15:28:31Z antanas 

 Adding full bibliography for 7061448.cif.
;
_cod_original_cell_volume 1904.04(16)
_cod_database_code 7061448
_reflns_odcompleteness_completeness 99.68
_reflns_odcompleteness_iscentric 1
_reflns_odcompleteness_theta 25.07

loop_
_space_group_symop_id
_space_group_symop_operation_xyz
1 'x, y, z'
2 '-x+1/2, y+1/2, -z+1/2'
3 '-x, -y, -z'
4 'x-1/2, -y-1/2, z-1/2'

loop_
_atom_site_label
_atom_site_type_symbol
_atom_site_fract_x
_atom_site_fract_y
_atom_site_fract_z
_atom_site_U_iso_or_equiv
_atom_site_adp_type
_atom_site_occupancy
_atom_site_symmetry_multiplicity
_atom_site_calc_flag
_atom_site_refinement_flags
_atom_site_disorder_assembly
_atom_site_disorder_group
O2 O 0.12146(12) 0.6359(2) 0.12591(6) 0.0219(4) Uani 1 1 d . . .
O8 O 0.07857(14) 0.1394(3) 0.21005(6) 0.0328(4) Uani 1 1 d . . .
O3 O 0.10003(13) 0.0907(2) -0.01653(6) 0.0283(4) Uani 1 1 d . . .
O4 O 0.26178(13) 0.1396(3) -0.03747(6) 0.0363(5) Uani 1 1 d . . .
O1 O 0.09213(13) 0.6518(2) 0.02712(6) 0.0308(4) Uani 1 1 d . . .
O5 O 0.56454(13) 0.1736(3) 0.10922(7) 0.0371(4) Uani 1 1 d . . .
N2 N 0.19628(15) 0.1338(3) -0.00253(7) 0.0224(4) Uani 1 1 d . . .
N1 N 0.05416(15) 0.2466(3) 0.08351(7) 0.0226(4) Uani 1 1 d . . .
H1 H 0.0301 0.2139 0.0481 0.027 Uiso 1 1 d R . .
N3 N 0.50759(17) 0.2073(3) 0.14746(9) 0.0323(5) Uani 1 1 d . . .
C1 C 0.16178(18) 0.2186(3) 0.09935(9) 0.0195(5) Uani 1 1 d . . .
O7 O 0.17755(14) 0.3947(3) 0.24265(6) 0.0362(5) Uani 1 1 d . . .
C14 C 0.15374(19) 0.6576(3) 0.07206(9) 0.0216(5) Uani 1 1 d . . .
N4 N 0.15081(16) 0.2610(3) 0.20655(8) 0.0265(5) Uani 1 1 d . . .
C2 C 0.23512(18) 0.1733(3) 0.05914(9) 0.0195(5) Uani 1 1 d . . .
C15 C 0.27277(18) 0.6820(3) 0.07706(9) 0.0200(5) Uani 1 1 d . . .
C5 C 0.32485(19) 0.2415(3) 0.17375(9) 0.0233(5) Uani 1 1 d . . .
H5 H 0.3552 0.2651 0.2123 0.028 Uiso 1 1 calc R . .
C8 C 0.01507(18) 0.5674(3) 0.12884(8) 0.0214(5) Uani 1 1 d . . .
C7 C -0.01450(18) 0.3734(3) 0.11166(8) 0.0217(5) Uani 1 1 d . . .
C4 C 0.39006(19) 0.2060(3) 0.13128(9) 0.0240(5) Uani 1 1 d . . .
C16 C 0.33888(18) 0.6985(3) 0.13113(9) 0.0230(5) Uani 1 1 d . . .
H16 H 0.3078 0.7007 0.1654 0.028 Uiso 1 1 calc R . .
C6 C 0.21459(19) 0.2414(3) 0.15801(8) 0.0213(5) Uani 1 1 d . . .
C20 C 0.32053(19) 0.6794(3) 0.02602(9) 0.0241(5) Uani 1 1 d . . .
H20 H 0.2773 0.6685 -0.0101 0.029 Uiso 1 1 calc R . .
C9 C -0.05369(18) 0.6924(4) 0.15393(9) 0.0250(5) Uani 1 1 d . . .
H9 H -0.0310 0.8205 0.1656 0.030 Uiso 1 1 calc R . .
C10 C -0.15667(19) 0.6272(4) 0.16171(9) 0.0281(6) Uani 1 1 d . . .
C17 C 0.45030(19) 0.7114(3) 0.13367(10) 0.0276(6) Uani 1 1 d . . .
H17 H 0.4940 0.7224 0.1696 0.033 Uiso 1 1 calc R . .
C3 C 0.34620(18) 0.1689(3) 0.07432(9) 0.0218(5) Uani 1 1 d . . .
H3 H 0.3910 0.1411 0.0464 0.026 Uiso 1 1 calc R . .
O6 O 0.54375(15) 0.2430(3) 0.19849(7) 0.0531(6) Uani 1 1 d . . .
C12 C -0.11763(19) 0.3094(4) 0.11921(9) 0.0273(6) Uani 1 1 d . . .
H12 H -0.1402 0.1813 0.1075 0.033 Uiso 1 1 calc R . .
C18 C 0.4969(2) 0.7079(4) 0.08273(10) 0.0314(6) Uani 1 1 d . . .
H18 H 0.5719 0.7158 0.0845 0.038 Uiso 1 1 calc R . .
C11 C -0.18752(19) 0.4341(4) 0.14406(9) 0.0303(6) Uani 1 1 d . . .
H11 H -0.2561 0.3880 0.1490 0.036 Uiso 1 1 calc R . .
C13 C -0.2330(2) 0.7645(4) 0.18816(10) 0.0381(7) Uani 1 1 d . . .
H13A H -0.1926 0.8429 0.2185 0.057 Uiso 1 1 calc R . .
H13B H -0.2863 0.6861 0.2043 0.057 Uiso 1 1 calc R . .
H13C H -0.2688 0.8516 0.1585 0.057 Uiso 1 1 calc R . .
C19 C 0.4319(2) 0.6928(4) 0.02903(10) 0.0311(6) Uani 1 1 d . . .
H19 H 0.4635 0.6917 -0.0051 0.037 Uiso 1 1 calc R . .

loop_
_atom_site_aniso_label
_atom_site_aniso_U_11
_atom_site_aniso_U_22
_atom_site_aniso_U_33
_atom_site_aniso_U_23
_atom_site_aniso_U_13
_atom_site_aniso_U_12
O2 0.0226(9) 0.0260(9) 0.0180(7) -0.0014(7) 0.0054(6) -0.0023(7)
O8 0.0363(11) 0.0367(10) 0.0264(9) 0.0022(8) 0.0075(7) -0.0101(9)
O3 0.0235(9) 0.0370(10) 0.0234(8) -0.0076(8) 0.0001(7) -0.0061(8)
O4 0.0270(10) 0.0617(13) 0.0215(8) 0.0014(8) 0.0083(7) -0.0023(9)
O1 0.0277(10) 0.0410(11) 0.0218(8) 0.0058(8) -0.0025(7) -0.0010(8)
O5 0.0246(10) 0.0450(11) 0.0410(10) 0.0034(9) 0.0019(8) -0.0017(9)
N2 0.0249(11) 0.0213(11) 0.0207(9) -0.0001(9) 0.0017(8) -0.0015(9)
N1 0.0229(11) 0.0272(11) 0.0171(9) -0.0059(9) 0.0006(7) -0.0038(9)
N3 0.0286(12) 0.0316(13) 0.0336(11) 0.0049(10) -0.0064(10) -0.0045(10)
C1 0.0237(13) 0.0138(11) 0.0206(11) 0.0012(10) 0.0017(9) -0.0046(10)
O7 0.0561(13) 0.0338(10) 0.0176(8) -0.0073(8) 0.0013(8) -0.0065(9)
C14 0.0268(13) 0.0169(12) 0.0215(11) 0.0032(10) 0.0046(10) 0.0015(11)
N4 0.0343(13) 0.0269(11) 0.0175(9) 0.0048(10) 0.0006(9) 0.0010(10)
C2 0.0241(13) 0.0167(11) 0.0169(10) 0.0019(10) 0.0001(9) -0.0022(10)
C15 0.0245(13) 0.0138(11) 0.0217(11) -0.0002(10) 0.0038(9) -0.0025(10)
C5 0.0313(14) 0.0172(12) 0.0194(11) 0.0027(10) -0.0032(10) -0.0053(11)
C8 0.0178(12) 0.0280(14) 0.0181(10) 0.0009(10) 0.0018(9) -0.0032(11)
C7 0.0221(13) 0.0264(13) 0.0161(10) -0.0006(10) 0.0007(9) 0.0002(11)
C4 0.0232(13) 0.0200(13) 0.0267(12) 0.0037(11) -0.0043(10) -0.0032(11)
C16 0.0277(14) 0.0203(12) 0.0216(11) -0.0014(10) 0.0056(9) -0.0051(11)
C6 0.0308(14) 0.0173(12) 0.0155(10) 0.0008(10) 0.0028(9) -0.0050(11)
C20 0.0302(14) 0.0213(13) 0.0210(11) 0.0007(10) 0.0035(10) -0.0003(11)
C9 0.0277(14) 0.0281(13) 0.0184(11) -0.0029(10) 0.0000(10) 0.0019(11)
C10 0.0229(13) 0.0433(16) 0.0167(11) -0.0008(11) -0.0023(9) 0.0061(12)
C17 0.0258(14) 0.0275(14) 0.0282(12) 0.0004(11) -0.0006(10) -0.0047(12)
C3 0.0260(13) 0.0169(12) 0.0230(11) 0.0032(10) 0.0045(9) -0.0012(11)
O6 0.0349(11) 0.0859(16) 0.0332(10) -0.0025(11) -0.0138(8) -0.0065(11)
C12 0.0268(14) 0.0329(14) 0.0216(11) -0.0015(11) 0.0009(10) -0.0080(12)
C18 0.0239(14) 0.0301(14) 0.0415(14) 0.0018(12) 0.0096(11) -0.0056(12)
C11 0.0207(13) 0.0488(17) 0.0209(11) 0.0001(12) 0.0017(9) -0.0040(13)
C13 0.0257(14) 0.0585(19) 0.0299(13) -0.0054(13) 0.0034(11) 0.0096(14)
C19 0.0340(15) 0.0322(14) 0.0296(12) 0.0006(12) 0.0138(11) -0.0017(13)

loop_
_atom_type_symbol
_atom_type_description
_atom_type_scat_dispersion_real
_atom_type_scat_dispersion_imag
_atom_type_scat_source
C C 0.0033 0.0016 'International Tables Vol C Tables 4.2.6.8 and 6.1.1.4'
H H 0.0000 0.0000 'International Tables Vol C Tables 4.2.6.8 and 6.1.1.4'
N N 0.0061 0.0033 'International Tables Vol C Tables 4.2.6.8 and 6.1.1.4'
O O 0.0106 0.0060 'International Tables Vol C Tables 4.2.6.8 and 6.1.1.4'

loop_
_geom_angle_atom_site_label_1
_geom_angle_atom_site_label_2
_geom_angle_atom_site_label_3
_geom_angle
_geom_angle_site_symmetry_1
_geom_angle_site_symmetry_3
_geom_angle_publ_flag
C14 O2 C8 118.41(16) . . ?
O3 N2 C2 118.29(18) . . ?
O4 N2 O3 123.19(17) . . ?
O4 N2 C2 118.49(18) . . ?
C1 N1 H1 114.9 . . ?
C1 N1 C7 126.49(18) . . ?
C7 N1 H1 115.9 . . ?
O5 N3 C4 118.29(19) . . ?
O6 N3 O5 123.9(2) . . ?
O6 N3 C4 117.8(2) . . ?
N1 C1 C2 123.72(18) . . ?
N1 C1 C6 123.2(2) . . ?
C2 C1 C6 113.0(2) . . ?
O2 C14 C15 111.11(17) . . ?
O1 C14 O2 123.3(2) . . ?
O1 C14 C15 125.5(2) . . ?
O8 N4 O7 124.51(19) . . ?
O8 N4 C6 118.22(19) . . ?
O7 N4 C6 117.18(19) . . ?
C1 C2 N2 121.35(19) . . ?
C3 C2 N2 115.19(19) . . ?
C3 C2 C1 123.44(19) . . ?
C16 C15 C14 122.30(19) . . ?
C20 C15 C14 118.34(19) . . ?
C20 C15 C16 119.3(2) . . ?
C4 C5 H5 120.7 . . ?
C6 C5 H5 120.7 . . ?
C6 C5 C4 118.63(19) . . ?
C7 C8 O2 120.1(2) . . ?
C9 C8 O2 117.7(2) . . ?
C9 C8 C7 122.0(2) . . ?
C8 C7 N1 122.3(2) . . ?
C12 C7 N1 120.0(2) . . ?
C12 C7 C8 117.6(2) . . ?
C5 C4 N3 119.09(19) . . ?
C3 C4 N3 119.7(2) . . ?
C3 C4 C5 121.2(2) . . ?
C15 C16 H16 119.9 . . ?
C17 C16 C15 120.2(2) . . ?
C17 C16 H16 119.9 . . ?
C1 C6 N4 120.6(2) . . ?
C5 C6 C1 124.2(2) . . ?
C5 C6 N4 115.25(18) . . ?
C15 C20 H20 120.0 . . ?
C19 C20 C15 120.1(2) . . ?
C19 C20 H20 120.0 . . ?
C8 C9 H9 119.9 . . ?
C8 C9 C10 120.1(2) . . ?
C10 C9 H9 119.9 . . ?
C9 C10 C11 118.3(2) . . ?
C9 C10 C13 120.4(2) . . ?
C11 C10 C13 121.2(2) . . ?
C16 C17 H17 120.0 . . ?
C16 C17 C18 120.1(2) . . ?
C18 C17 H17 120.0 . . ?
C2 C3 H3 120.4 . . ?
C4 C3 C2 119.2(2) . . ?
C4 C3 H3 120.4 . . ?
C7 C12 H12 119.6 . . ?
C11 C12 C7 120.8(2) . . ?
C11 C12 H12 119.6 . . ?
C17 C18 H18 119.9 . . ?
C17 C18 C19 120.1(2) . . ?
C19 C18 H18 119.9 . . ?
C10 C11 H11 119.5 . . ?
C12 C11 C10 121.1(2) . . ?
C12 C11 H11 119.5 . . ?
C10 C13 H13A 109.5 . . ?
C10 C13 H13B 109.5 . . ?
C10 C13 H13C 109.5 . . ?
H13A C13 H13B 109.5 . . ?
H13A C13 H13C 109.5 . . ?
H13B C13 H13C 109.5 . . ?
C20 C19 C18 120.3(2) . . ?
C20 C19 H19 119.9 . . ?
C18 C19 H19 119.9 . . ?

loop_
_geom_bond_atom_site_label_1
_geom_bond_atom_site_label_2
_geom_bond_distance
_geom_bond_site_symmetry_2
_geom_bond_publ_flag
O2 C14 1.369(2) . ?
O2 C8 1.412(3) . ?
O8 N4 1.223(2) . ?
O3 N2 1.230(2) . ?
O4 N2 1.226(2) . ?
O1 C14 1.201(2) . ?
O5 N3 1.229(3) . ?
N2 C2 1.463(3) . ?
N1 H1 0.8601 . ?
N1 C1 1.351(3) . ?
N1 C7 1.424(3) . ?
N3 C4 1.458(3) . ?
N3 O6 1.225(2) . ?
C1 C2 1.424(3) . ?
C1 C6 1.429(3) . ?
O7 N4 1.236(2) . ?
C14 C15 1.479(3) . ?
N4 C6 1.469(3) . ?
C2 C3 1.378(3) . ?
C15 C16 1.400(3) . ?
C15 C20 1.394(3) . ?
C5 H5 0.9300 . ?
C5 C4 1.380(3) . ?
C5 C6 1.369(3) . ?
C8 C7 1.391(3) . ?
C8 C9 1.381(3) . ?
C7 C12 1.387(3) . ?
C4 C3 1.375(3) . ?
C16 H16 0.9300 . ?
C16 C17 1.382(3) . ?
C20 H20 0.9300 . ?
C20 C19 1.382(3) . ?
C9 H9 0.9300 . ?
C9 C10 1.389(3) . ?
C10 C11 1.392(3) . ?
C10 C13 1.511(3) . ?
C17 H17 0.9300 . ?
C17 C18 1.384(3) . ?
C3 H3 0.9300 . ?
C12 H12 0.9300 . ?
C12 C11 1.387(3) . ?
C18 H18 0.9300 . ?
C18 C19 1.386(3) . ?
C11 H11 0.9300 . ?
C13 H13A 0.9600 . ?
C13 H13B 0.9600 . ?
C13 H13C 0.9600 . ?
C19 H19 0.9300 . ?

loop_
_geom_torsion_atom_site_label_1
_geom_torsion_atom_site_label_2
_geom_torsion_atom_site_label_3
_geom_torsion_atom_site_label_4
_geom_torsion
_geom_torsion_site_symmetry_1
_geom_torsion_site_symmetry_2
_geom_torsion_site_symmetry_3
_geom_torsion_site_symmetry_4
_geom_torsion_publ_flag
O2 C14 C15 C16 -5.5(3) . . . . ?
O2 C14 C15 C20 171.65(19) . . . . ?
O2 C8 C7 N1 -8.7(3) . . . . ?
O2 C8 C7 C12 175.66(18) . . . . ?
O2 C8 C9 C10 -175.46(17) . . . . ?
O8 N4 C6 C1 49.5(3) . . . . ?
O8 N4 C6 C5 -128.8(2) . . . . ?
O3 N2 C2 C1 -18.0(3) . . . . ?
O3 N2 C2 C3 163.8(2) . . . . ?
O4 N2 C2 C1 164.0(2) . . . . ?
O4 N2 C2 C3 -14.2(3) . . . . ?
O1 C14 C15 C16 176.4(2) . . . . ?
O1 C14 C15 C20 -6.5(3) . . . . ?
O5 N3 C4 C5 179.4(2) . . . . ?
O5 N3 C4 C3 -0.4(3) . . . . ?
N2 C2 C3 C4 179.46(19) . . . . ?
N1 C1 C2 N2 -6.3(3) . . . . ?
N1 C1 C2 C3 171.8(2) . . . . ?
N1 C1 C6 N4 11.4(3) . . . . ?
N1 C1 C6 C5 -170.4(2) . . . . ?
N1 C7 C12 C11 -176.99(19) . . . . ?
N3 C4 C3 C2 -178.3(2) . . . . ?
C1 N1 C7 C8 45.4(3) . . . . ?
C1 N1 C7 C12 -139.0(2) . . . . ?
C1 C2 C3 C4 1.3(3) . . . . ?
O7 N4 C6 C1 -133.7(2) . . . . ?
O7 N4 C6 C5 48.0(3) . . . . ?
C14 O2 C8 C7 66.9(3) . . . . ?
C14 O2 C8 C9 -118.8(2) . . . . ?
C14 C15 C16 C17 176.9(2) . . . . ?
C14 C15 C20 C19 -177.2(2) . . . . ?
C2 C1 C6 N4 -171.56(19) . . . . ?
C2 C1 C6 C5 6.6(3) . . . . ?
C15 C16 C17 C18 0.0(3) . . . . ?
C15 C20 C19 C18 0.3(4) . . . . ?
C5 C4 C3 C2 2.0(3) . . . . ?
C8 O2 C14 O1 12.0(3) . . . . ?
C8 O2 C14 C15 -166.19(18) . . . . ?
C8 C7 C12 C11 -1.2(3) . . . . ?
C8 C9 C10 C11 0.5(3) . . . . ?
C8 C9 C10 C13 -178.92(19) . . . . ?
C7 N1 C1 C2 -149.4(2) . . . . ?
C7 N1 C1 C6 27.3(3) . . . . ?
C7 C8 C9 C10 -1.3(3) . . . . ?
C7 C12 C11 C10 0.5(3) . . . . ?
C4 C5 C6 C1 -3.9(3) . . . . ?
C4 C5 C6 N4 174.33(19) . . . . ?
C16 C15 C20 C19 0.0(3) . . . . ?
C16 C17 C18 C19 0.4(4) . . . . ?
C6 C1 C2 N2 176.71(19) . . . . ?
C6 C1 C2 C3 -5.2(3) . . . . ?
C6 C5 C4 N3 179.5(2) . . . . ?
C6 C5 C4 C3 -0.7(3) . . . . ?
C20 C15 C16 C17 -0.2(3) . . . . ?
C9 C8 C7 N1 177.28(19) . . . . ?
C9 C8 C7 C12 1.6(3) . . . . ?
C9 C10 C11 C12 -0.1(3) . . . . ?
C17 C18 C19 C20 -0.6(4) . . . . ?
O6 N3 C4 C5 -1.0(3) . . . . ?
O6 N3 C4 C3 179.3(2) . . . . ?
C13 C10 C11 C12 179.3(2) . . . . ?
